data_7002211
loop_
_publ_author_name
'Hudson, Zachary D.'
'Sanghvi, Chinar D.'
'Rhine, Melody A.'
'Ng, Julia J.'
'Bunge, Scott D.'
'Hardcastle, Kenneth I.'
'Saadein, Mohammad R.'
'MacBeth, Cora E.'
'Eichler, Jack F.'

_publ_section_title
;
 Synthesis and characterization of gold(iii) complexes possessing
 2,9-dialkylphenanthroline ligands: to bind or not to bind?
;
_journal_issue 36
_journal_name_full 'Dalton Transactions'
_journal_page_first 7473
_journal_page_last 7480
_journal_paper_doi 10.1039/b823215f
_journal_year 2009
_chemical_formula_sum 'C20 H25 Au Cl4 N2'
_chemical_formula_weight 632.19
_chemical_name_common (1)
_chemical_name_systematic
;
?
;
_space_group_IT_number 85
_symmetry_cell_setting tetragonal
_symmetry_space_group_name_Hall '-P 4a'
_symmetry_space_group_name_H-M 'P 4/n :2'
_atom_sites_solution_hydrogens geom
_atom_sites_solution_primary direct
_atom_sites_solution_secondary difmap
_audit_creation_method SHELXL-97
_cell_angle_alpha 90.00
_cell_angle_beta 90.00
_cell_angle_gamma 90.00
_cell_formula_units_Z 8
_cell_length_a 24.553(3)
_cell_length_b 24.553(3)
_cell_length_c 7.7689(12)
_cell_measurement_reflns_used 4130
_cell_measurement_temperature 160(2)
_cell_measurement_theta_max 24.33
_cell_measurement_theta_min 2.35
_cell_volume 4683.5(11)
_computing_cell_refinement 'Bruker SMART'
_computing_data_collection 'Bruker SMART'
_computing_data_reduction 'Bruker SAINT'
_computing_molecular_graphics 'Bruker SHELXTL'
_computing_publication_material 'Bruker SHELXTL'
_computing_structure_refinement 'SHELXL-97 (Sheldrick, 1997)'
_computing_structure_solution 'SHELXS-97 (Sheldrick, 1990)'
_diffrn_ambient_temperature 160(2)
_diffrn_measured_fraction_theta_full 1.000
_diffrn_measured_fraction_theta_max 1.000
_diffrn_measurement_device_type 'CCD area detector'
_diffrn_measurement_method 'phi and omega scans'
_diffrn_radiation_monochromator graphite
_diffrn_radiation_source 'fine-focus sealed tube'
_diffrn_radiation_type MoK\a
_diffrn_radiation_wavelength 0.71073
_diffrn_reflns_av_R_equivalents 0.0739
_diffrn_reflns_av_sigmaI/netI 0.0450
_diffrn_reflns_limit_h_max 29
_diffrn_reflns_limit_h_min -29
_diffrn_reflns_limit_k_max 29
_diffrn_reflns_limit_k_min -28
_diffrn_reflns_limit_l_max 9
_diffrn_reflns_limit_l_min -9
_diffrn_reflns_number 23975
_diffrn_reflns_theta_full 25.04
_diffrn_reflns_theta_max 25.04
_diffrn_reflns_theta_min 1.17
_exptl_absorpt_coefficient_mu 6.746
_exptl_absorpt_correction_T_max 0.5519
_exptl_absorpt_correction_T_min 0.1733
_exptl_absorpt_correction_type multi-scan
_exptl_absorpt_process_details SADABS
_exptl_crystal_colour yellow
_exptl_crystal_density_diffrn 1.793
_exptl_crystal_density_meas ?
_exptl_crystal_density_method .
_exptl_crystal_description irregular
_exptl_crystal_F_000 2448
_exptl_crystal_size_max 0.40
_exptl_crystal_size_mid 0.15
_exptl_crystal_size_min 0.10
_refine_diff_density_max 4.982
_refine_diff_density_min -1.248
_refine_diff_density_rms 0.178
_refine_ls_extinction_method none
_refine_ls_goodness_of_fit_ref 1.091
_refine_ls_hydrogen_treatment mixed
_refine_ls_matrix_type full
_refine_ls_number_parameters 250
_refine_ls_number_reflns 4157
_refine_ls_number_restraints 1
_refine_ls_restrained_S_all 1.090
_refine_ls_R_factor_all 0.0771
_refine_ls_R_factor_gt 0.0443
_refine_ls_shift/su_max 0.017
_refine_ls_shift/su_mean 0.001
_refine_ls_structure_factor_coef Fsqd
_refine_ls_weighting_details 'calc w=1/[\s^2^(Fo^2^)+(0.1000P)^2^+0.0000P] where P=(Fo^2^+2Fc^2^)/3'
_refine_ls_weighting_scheme calc
_refine_ls_wR_factor_gt 0.1337
_refine_ls_wR_factor_ref 0.1636
_reflns_number_gt 2856
_reflns_number_total 4157
_reflns_threshold_expression >2sigma(I)
_cod_data_source_file b823215f.txt
_cod_data_source_block jack005tet
_cod_depositor_comments
;
The following automatic conversions were performed:
'_symmetry_cell_setting' value 'Tetragonal' changed to 'tetragonal'
according to '/home/saulius/struct/CIF-dictionaries/cif_core.dic'
dictionary named 'cif_core.dic' version 2.4.1 from
2010-06-29.

'_exptl_absorpt_correction_type' value 'MULTI-SCAN' changed
to 'multi-scan' according to
'/home/saulius/struct/CIF-dictionaries/cif_core.dic' dictionary named
'cif_core.dic' version 2.4.1 from 2010-06-29.

Automatic conversion script
Id: cif_fix_enum 1527 2010-12-29 10:47:43Z saulius 
;
_cod_original_cell_volume 4683.6(10)
_cod_original_sg_symbol_H-M P4/n
_cod_database_code 7002211

loop_
_symmetry_equiv_pos_as_xyz
'x, y, z'
'-x+1/2, -y+1/2, z'
'-y+1/2, x, z'
'y, -x+1/2, z'
'-x, -y, -z'
'x-1/2, y-1/2, -z'
'y-1/2, -x, -z'
'-y, x-1/2, -z'

loop_
_atom_site_label
_atom_site_type_symbol
_atom_site_fract_x
_atom_site_fract_y
_atom_site_fract_z
_atom_site_U_iso_or_equiv
_atom_site_adp_type
_atom_site_occupancy
_atom_site_symmetry_multiplicity
_atom_site_calc_flag
_atom_site_refinement_flags
_atom_site_disorder_assembly
_atom_site_disorder_group
Au1 Au 0.226568(15) 0.517058(17) 0.02665(5) 0.03007(19) Uani 1 1 d . . .
Cl1 Cl 0.14071(12) 0.55191(17) 0.0310(4) 0.0615(10) Uani 1 1 d . . .
Cl2 Cl 0.22009(12) 0.50341(15) -0.2617(4) 0.0549(9) Uani 1 1 d . . .
Cl3 Cl 0.31169(12) 0.48078(13) 0.0187(4) 0.0455(8) Uani 1 1 d . . .
Cl4 Cl 0.23539(12) 0.53165(16) 0.3149(4) 0.0578(9) Uani 1 1 d . . .
N1 N 0.4581(4) 0.6092(4) 0.4476(12) 0.032(2) Uani 1 1 d D . .
N2 N 0.5621(4) 0.6234(4) 0.5480(12) 0.035(2) Uani 1 1 d . . .
H21 H 0.477(7) 0.630(7) 0.512(19) 0.14(9) Uiso 1 1 d D . .
C1 C 0.4044(4) 0.6055(5) 0.4031(15) 0.037(3) Uani 1 1 d . . .
C2 C 0.3883(4) 0.5622(4) 0.3021(14) 0.039(3) Uani 1 1 d . . .
H2 H 0.3510 0.5585 0.2723 0.047 Uiso 1 1 calc R . .
C3 C 0.4251(4) 0.5244(4) 0.2438(13) 0.034(2) Uani 1 1 d . . .
H3 H 0.4132 0.4948 0.1750 0.041 Uiso 1 1 calc R . .
C4 C 0.4814(4) 0.5299(4) 0.2868(14) 0.034(2) Uani 1 1 d . . .
C5 C 0.4959(4) 0.5726(4) 0.3887(13) 0.028(2) Uani 1 1 d . . .
C6 C 0.5216(5) 0.4927(4) 0.2270(14) 0.035(2) Uani 1 1 d . . .
H6 H 0.5116 0.4626 0.1569 0.042 Uiso 1 1 calc R . .
C7 C 0.5754(5) 0.5008(5) 0.2724(15) 0.042(3) Uani 1 1 d . . .
H7 H 0.6023 0.4766 0.2293 0.051 Uiso 1 1 calc R . .
C8 C 0.5919(4) 0.5440(4) 0.3806(15) 0.036(3) Uani 1 1 d . . .
C9 C 0.5524(4) 0.5816(5) 0.4432(13) 0.035(2) Uani 1 1 d . . .
C10 C 0.6447(5) 0.5529(5) 0.4368(17) 0.047(3) Uani 1 1 d . . .
H10 H 0.6731 0.5290 0.4022 0.057 Uiso 1 1 calc R . .
C11 C 0.6556(5) 0.5951(6) 0.5400(17) 0.053(3) Uani 1 1 d . . .
H11 H 0.6920 0.6012 0.5770 0.063 Uiso 1 1 calc R . .
C12 C 0.6137(5) 0.6312(5) 0.5955(17) 0.044(3) Uani 1 1 d . . .
C13 C 0.3678(5) 0.6485(5) 0.4672(15) 0.041(3) Uani 1 1 d . . .
H13A H 0.3417 0.6585 0.3752 0.049 Uiso 1 1 calc R . .
H13B H 0.3895 0.6813 0.4955 0.049 Uiso 1 1 calc R . .
C14 C 0.3354(4) 0.6302(4) 0.6302(15) 0.039(3) Uani 1 1 d . . .
H14A H 0.3121 0.5987 0.5996 0.047 Uiso 1 1 calc R . .
H14B H 0.3615 0.6179 0.7192 0.047 Uiso 1 1 calc R . .
C15 C 0.3003(5) 0.6743(5) 0.7041(18) 0.056(4) Uani 1 1 d . . .
H15A H 0.2736 0.6857 0.6155 0.068 Uiso 1 1 calc R . .
H15B H 0.3236 0.7062 0.7302 0.068 Uiso 1 1 calc R . .
C16 C 0.2695(6) 0.6589(6) 0.865(2) 0.070(4) Uani 1 1 d . . .
H16A H 0.2416 0.6318 0.8370 0.105 Uiso 1 1 calc R . .
H16B H 0.2521 0.6913 0.9140 0.105 Uiso 1 1 calc R . .
H16C H 0.2949 0.6435 0.9497 0.105 Uiso 1 1 calc R . .
C17 C 0.6258(5) 0.6788(5) 0.7076(17) 0.049(3) Uani 1 1 d . . .
H17A H 0.5968 0.7065 0.6938 0.059 Uiso 1 1 calc R . .
H17B H 0.6607 0.6955 0.6715 0.059 Uiso 1 1 calc R . .
C18 C 0.6295(5) 0.6619(5) 0.8971(17) 0.048(3) Uani 1 1 d . . .
H18A H 0.5939 0.6469 0.9337 0.058 Uiso 1 1 calc R . .
H18B H 0.6570 0.6327 0.9087 0.058 Uiso 1 1 calc R . .
C19 C 0.6446(7) 0.7081(6) 1.0141(17) 0.061(4) Uani 1 1 d . . .
H19A H 0.6172 0.7375 1.0025 0.073 Uiso 1 1 calc R . .
H19B H 0.6803 0.7229 0.9786 0.073 Uiso 1 1 calc R . .
C20 C 0.6476(7) 0.6903(6) 1.202(2) 0.083(5) Uani 1 1 d . . .
H20A H 0.6146 0.6698 1.2319 0.124 Uiso 1 1 calc R . .
H20B H 0.6504 0.7225 1.2759 0.124 Uiso 1 1 calc R . .
H20C H 0.6796 0.6671 1.2189 0.124 Uiso 1 1 calc R . .

loop_
_atom_site_aniso_label
_atom_site_aniso_U_11
_atom_site_aniso_U_22
_atom_site_aniso_U_33
_atom_site_aniso_U_23
_atom_site_aniso_U_13
_atom_site_aniso_U_12
Au1 0.0247(3) 0.0387(3) 0.0268(3) 0.00075(17) -0.00058(16) -0.00096(17)
Cl1 0.0298(16) 0.100(3) 0.054(2) -0.0098(19) 0.0018(14) 0.0207(17)
Cl2 0.0457(18) 0.088(2) 0.0306(16) -0.0108(15) -0.0117(13) 0.0227(16)
Cl3 0.0324(14) 0.063(2) 0.0411(17) -0.0078(14) -0.0086(12) 0.0132(13)
Cl4 0.0431(18) 0.102(3) 0.0281(17) -0.0074(16) 0.0039(13) -0.0041(17)
N1 0.034(5) 0.031(5) 0.031(5) 0.006(4) 0.002(4) -0.003(4)
N2 0.033(5) 0.030(5) 0.042(6) 0.003(4) -0.004(4) -0.003(4)
C1 0.027(6) 0.040(6) 0.043(7) 0.013(5) 0.005(5) 0.004(5)
C2 0.035(6) 0.037(6) 0.047(7) 0.004(5) -0.008(5) -0.007(5)
C3 0.042(6) 0.035(6) 0.024(6) 0.005(5) -0.005(5) -0.004(5)
C4 0.045(7) 0.031(6) 0.027(6) 0.010(5) 0.003(5) -0.005(5)
C5 0.027(5) 0.023(5) 0.033(6) 0.009(4) 0.001(4) 0.009(4)
C6 0.046(7) 0.030(6) 0.030(6) 0.010(5) 0.006(5) 0.006(5)
C7 0.047(7) 0.039(7) 0.041(7) 0.014(5) 0.024(6) 0.007(5)
C8 0.038(6) 0.028(6) 0.043(7) 0.013(5) 0.009(5) 0.014(5)
C9 0.034(6) 0.040(6) 0.030(6) 0.011(5) 0.007(5) 0.002(5)
C10 0.034(7) 0.052(8) 0.056(8) 0.023(7) 0.006(6) 0.009(6)
C11 0.037(7) 0.055(8) 0.066(9) 0.023(7) -0.010(6) -0.008(6)
C12 0.034(6) 0.041(7) 0.056(8) 0.008(6) -0.008(6) 0.003(5)
C13 0.029(6) 0.036(7) 0.058(8) 0.004(6) -0.006(5) 0.005(5)
C14 0.036(6) 0.034(6) 0.046(7) -0.004(5) -0.001(5) 0.006(5)
C15 0.049(8) 0.046(8) 0.074(10) -0.011(7) 0.012(7) -0.003(6)
C16 0.077(10) 0.067(10) 0.065(10) -0.017(8) 0.020(8) 0.000(8)
C17 0.053(8) 0.032(6) 0.063(9) 0.005(6) -0.021(7) -0.002(6)
C18 0.043(7) 0.043(7) 0.058(8) 0.011(6) -0.003(6) 0.009(5)
C19 0.072(10) 0.044(8) 0.066(10) 0.002(7) -0.004(7) 0.013(7)
C20 0.100(13) 0.072(11) 0.076(12) -0.004(9) -0.011(10) 0.001(9)

loop_
_atom_type_symbol
_atom_type_description
_atom_type_scat_dispersion_real
_atom_type_scat_dispersion_imag
_atom_type_scat_source
C C 0.0033 0.0016 'International Tables Vol C Tables 4.2.6.8 and 6.1.1.4'
H H 0.0000 0.0000 'International Tables Vol C Tables 4.2.6.8 and 6.1.1.4'
N N 0.0061 0.0033 'International Tables Vol C Tables 4.2.6.8 and 6.1.1.4'
Cl Cl 0.1484 0.1585 'International Tables Vol C Tables 4.2.6.8 and 6.1.1.4'
Au Au -2.0133 8.8022 'International Tables Vol C Tables 4.2.6.8 and 6.1.1.4'

loop_
_geom_angle_atom_site_label_1
_geom_angle_atom_site_label_2
_geom_angle_atom_site_label_3
_geom_angle
_geom_angle_site_symmetry_1
_geom_angle_site_symmetry_3
_geom_angle_publ_flag
Cl2 Au1 Cl3 88.85(10) . . ?
Cl2 Au1 Cl1 90.29(11) . . ?
Cl3 Au1 Cl1 178.78(13) . . ?
Cl2 Au1 Cl4 178.45(12) . . ?
Cl3 Au1 Cl4 90.04(11) . . ?
Cl1 Au1 Cl4 90.83(11) . . ?
C1 N1 C5 121.7(10) . . ?
C1 N1 H21 135(10) . . ?
C5 N1 H21 103(10) . . ?
C9 N2 C12 116.7(10) . . ?
N1 C1 C2 118.2(10) . . ?
N1 C1 C13 117.2(10) . . ?
C2 C1 C13 124.7(10) . . ?
C3 C2 C1 121.4(10) . . ?
C3 C2 H2 119.3 . . ?
C1 C2 H2 119.3 . . ?
C2 C3 C4 119.8(10) . . ?
C2 C3 H3 120.1 . . ?
C4 C3 H3 120.1 . . ?
C5 C4 C6 120.1(10) . . ?
C5 C4 C3 117.5(10) . . ?
C6 C4 C3 122.4(10) . . ?
C4 C5 N1 121.4(9) . . ?
C4 C5 C9 122.1(9) . . ?
N1 C5 C9 116.4(9) . . ?
C7 C6 C4 119.2(11) . . ?
C7 C6 H6 120.4 . . ?
C4 C6 H6 120.4 . . ?
C6 C7 C8 122.2(10) . . ?
C6 C7 H7 118.9 . . ?
C8 C7 H7 118.9 . . ?
C10 C8 C7 124.9(11) . . ?
C10 C8 C9 115.3(11) . . ?
C7 C8 C9 119.7(10) . . ?
N2 C9 C8 126.0(10) . . ?
N2 C9 C5 117.5(10) . . ?
C8 C9 C5 116.6(10) . . ?
C11 C10 C8 119.9(12) . . ?
C11 C10 H10 120.1 . . ?
C8 C10 H10 120.1 . . ?
C10 C11 C12 121.2(12) . . ?
C10 C11 H11 119.4 . . ?
C12 C11 H11 119.4 . . ?
N2 C12 C11 120.9(12) . . ?
N2 C12 C17 117.7(11) . . ?
C11 C12 C17 121.4(11) . . ?
C1 C13 C14 112.3(9) . . ?
C1 C13 H13A 109.2 . . ?
C14 C13 H13A 109.2 . . ?
C1 C13 H13B 109.2 . . ?
C14 C13 H13B 109.2 . . ?
H13A C13 H13B 107.9 . . ?
C15 C14 C13 113.3(9) . . ?
C15 C14 H14A 108.9 . . ?
C13 C14 H14A 108.9 . . ?
C15 C14 H14B 108.9 . . ?
C13 C14 H14B 108.9 . . ?
H14A C14 H14B 107.7 . . ?
C14 C15 C16 115.1(11) . . ?
C14 C15 H15A 108.5 . . ?
C16 C15 H15A 108.5 . . ?
C14 C15 H15B 108.5 . . ?
C16 C15 H15B 108.5 . . ?
H15A C15 H15B 107.5 . . ?
C15 C16 H16A 109.5 . . ?
C15 C16 H16B 109.5 . . ?
H16A C16 H16B 109.5 . . ?
C15 C16 H16C 109.5 . . ?
H16A C16 H16C 109.5 . . ?
H16B C16 H16C 109.5 . . ?
C12 C17 C18 111.1(10) . . ?
C12 C17 H17A 109.4 . . ?
C18 C17 H17A 109.4 . . ?
C12 C17 H17B 109.4 . . ?
C18 C17 H17B 109.4 . . ?
H17A C17 H17B 108.0 . . ?
C19 C18 C17 113.1(10) . . ?
C19 C18 H18A 109.0 . . ?
C17 C18 H18A 109.0 . . ?
C19 C18 H18B 109.0 . . ?
C17 C18 H18B 109.0 . . ?
H18A C18 H18B 107.8 . . ?
C18 C19 C20 112.1(12) . . ?
C18 C19 H19A 109.2 . . ?
C20 C19 H19A 109.2 . . ?
C18 C19 H19B 109.2 . . ?
C20 C19 H19B 109.2 . . ?
H19A C19 H19B 107.9 . . ?
C19 C20 H20A 109.5 . . ?
C19 C20 H20B 109.5 . . ?
H20A C20 H20B 109.5 . . ?
C19 C20 H20C 109.5 . . ?
H20A C20 H20C 109.5 . . ?
H20B C20 H20C 109.5 . . ?

loop_
_geom_bond_atom_site_label_1
_geom_bond_atom_site_label_2
_geom_bond_distance
_geom_bond_site_symmetry_2
_geom_bond_publ_flag
Au1 Cl2 2.271(3) . ?
Au1 Cl3 2.273(3) . ?
Au1 Cl1 2.275(3) . ?
Au1 Cl4 2.278(3) . ?
N1 C1 1.366(13) . ?
N1 C5 1.370(13) . ?
N1 H21 0.85(2) . ?
N2 C9 1.332(14) . ?
N2 C12 1.333(14) . ?
C1 C2 1.379(16) . ?
C1 C13 1.473(16) . ?
C2 C3 1.372(15) . ?
C2 H2 0.9500 . ?
C3 C4 1.428(14) . ?
C3 H3 0.9500 . ?
C4 C5 1.361(14) . ?
C4 C6 1.423(15) . ?
C5 C9 1.468(14) . ?
C6 C7 1.382(15) . ?
C6 H6 0.9500 . ?
C7 C8 1.412(16) . ?
C7 H7 0.9500 . ?
C8 C10 1.385(16) . ?
C8 C9 1.423(15) . ?
C10 C11 1.338(18) . ?
C10 H10 0.9500 . ?
C11 C12 1.424(18) . ?
C11 H11 0.9500 . ?
C12 C17 1.488(17) . ?
C13 C14 1.562(16) . ?
C13 H13A 0.9900 . ?
C13 H13B 0.9900 . ?
C14 C15 1.499(15) . ?
C14 H14A 0.9900 . ?
C14 H14B 0.9900 . ?
C15 C16 1.511(19) . ?
C15 H15A 0.9900 . ?
C15 H15B 0.9900 . ?
C16 H16A 0.9800 . ?
C16 H16B 0.9800 . ?
C16 H16C 0.9800 . ?
C17 C18 1.533(18) . ?
C17 H17A 0.9900 . ?
C17 H17B 0.9900 . ?
C18 C19 1.499(18) . ?
C18 H18A 0.9900 . ?
C18 H18B 0.9900 . ?
C19 C20 1.53(2) . ?
C19 H19A 0.9900 . ?
C19 H19B 0.9900 . ?
C20 H20A 0.9800 . ?
C20 H20B 0.9800 . ?
C20 H20C 0.9800 . ?
